data_1529691
loop_
_publ_author_name
'Bronger, W.'
'Spangenberg, M.'

_publ_section_title
;
 Na2 Re3 S6 und K2 Re3 S6, zwei Thiorhenate mit (Re6 S8) - Clustern
;
_journal_name_full 'Journal of the Less-Common Metals'
_journal_page_first 73
_journal_page_last 79
_journal_volume 76
_journal_year 1980
_chemical_formula_sum 'K2 Re3 S6'
_space_group_IT_number 15
_symmetry_space_group_name_Hall '-C 2yc'
_symmetry_space_group_name_H-M 'C 1 2/c 1'
_cell_angle_alpha 90
_cell_angle_beta 91.01
_cell_angle_gamma 90
_cell_formula_units_Z 8
_cell_length_a 16.49
_cell_length_b 9.67
_cell_length_c 11.828
_cell_volume 1885.780
_citation_journal_id_ASTM JCOMAH
_cod_data_source_file Bronger_JCOMAH_1980_591.cif
_cod_data_source_block K2Re3S6
_cod_original_cell_volume 1885.78
_cod_database_code 1529691

loop_
_symmetry_equiv_pos_as_xyz
x,y,z
-x,y,-z+1/2
-x,-y,-z
x,-y,z-1/2
x+1/2,y+1/2,z
-x+1/2,y+1/2,-z+1/2
-x+1/2,-y+1/2,-z
x+1/2,-y+1/2,z-1/2

loop_
_atom_site_label
_atom_site_type_symbol
_atom_site_fract_x
_atom_site_fract_y
_atom_site_fract_z
_atom_site_occupancy
_atom_site_U_iso_or_equiv
S1 S-2 0.1631 0.089 0.6693 1 0.0
Re3 Re+3 0.2078 0.3972 0.417 1 0.0
K1 K+1 0 0.395 0.25 1 0.0
K2 K+1 0 0.788 0.25 1 0.0
Re1 Re+3 0.156 0.152 0.4739 1 0.0
S6 S-2 0.3535 0.0892 0.1933 1 0.0
S3 S-2 0.3358 0.2742 0.7191 1 0.0
K3 K+1 0.3846 0.259 0.9783 1 0.0
S4 S-2 0.4168 0.1375 0.4791 1 0.0
S5 S-2 0.0293 0.9701 0.9248 1 0.0
Re2 Re+3 0.293 0.1775 0.3688 1 0.0
S2 S-2 0.2572 0.4598 0.071 1 0.0
